data_4000607
loop_
_publ_author_name
'Hiskey, Michael A.'
'Hammerl, Anton'
'Holl, Gerhard '
'Klap\"otke, Thomas M.'
'Polborn, Kurt'
'Stierstorfer, J\"org'
'Weigand, Jan J.'

_publ_section_title
;
Azidoformamidinium and Guanidinium
5,5'-Azotetrazolate Salts
;
_journal_name_full 'Chemistry of Materials'
_journal_paper_doi 10.1021/cm050684f
_journal_year 2005
_chemical_formula_moiety 'C2 N10,  2 (C H4 N5)'
_chemical_formula_sum 'C4 H8 N20'
_chemical_formula_weight 336.30
_space_group_IT_number 14
_symmetry_cell_setting monoclinic
_symmetry_space_group_name_Hall '-P 2yn'
_symmetry_space_group_name_H-M 'P 1 21/n 1'
_cell_angle_alpha 90.00
_cell_angle_beta 90.158(17)
_cell_angle_gamma 90.00
_cell_formula_units_Z 2
_cell_length_a 9.928(2)
_cell_length_b 6.9088(8)
_cell_length_c 10.0255(19)
_cell_measurement_temperature 295(2)
_cell_volume 687.6(2)
_diffrn_ambient_temperature 295(2)
_exptl_crystal_density_diffrn 1.624
_cod_original_sg_symbol_H-M 'P 21/n'
_cod_database_code 4000607

loop_
_symmetry_equiv_pos_as_xyz
'x, y, z'
'-x+1/2, y+1/2, -z+1/2'
'-x, -y, -z'
'x-1/2, -y-1/2, z-1/2'

loop_
_atom_site_label
_atom_site_type_symbol
_atom_site_fract_x
_atom_site_fract_y
_atom_site_fract_z
_atom_site_U_iso_or_equiv
_atom_site_adp_type
_atom_site_occupancy
_atom_site_symmetry_multiplicity
_atom_site_calc_flag
_atom_site_refinement_flags
_atom_site_disorder_assembly
_atom_site_disorder_group
N1 N 0.0554(2) -0.0263(4) 0.0250(2) 0.0295(6) Uani 1 1 d . . .
N2 N 0.1543(2) -0.1496(4) 0.2225(2) 0.0323(7) Uani 1 1 d . . .
N3 N 0.1095(2) -0.2075(4) 0.3408(2) 0.0340(7) Uani 1 1 d . . .
N4 N -0.0235(2) -0.1872(4) 0.3444(2) 0.0329(7) Uani 1 1 d . . .
N5 N -0.0678(2) -0.1160(4) 0.2284(2) 0.0303(6) Uani 1 1 d . . .
N8 N 0.0196(2) -0.3939(4) 0.8128(2) 0.0350(7) Uani 1 1 d . . .
N9 N 0.1248(3) -0.4209(4) 0.8799(3) 0.0350(7) Uani 1 1 d . . .
N10 N 0.2057(3) -0.4470(5) 0.9547(3) 0.0546(9) Uani 1 1 d . . .
N7 N -0.0743(2) -0.3049(4) 0.6177(2) 0.0345(7) Uani 1 1 d . . .
H7A H -0.0730 -0.2742 0.5346 0.041 Uiso 1 1 calc R . .
H7B H -0.1495 -0.3081 0.6601 0.041 Uiso 1 1 calc R . .
N6 N 0.1552(2) -0.3444(4) 0.6210(2) 0.0340(7) Uani 1 1 d . . .
H6A H 0.1612 -0.3145 0.5379 0.041 Uiso 1 1 calc R . .
H6B H 0.2266 -0.3729 0.6656 0.041 Uiso 1 1 calc R . .
C1 C 0.0442(3) -0.0947(4) 0.1560(3) 0.0257(7) Uani 1 1 d . . .
C2 C 0.0376(3) -0.3465(4) 0.6795(3) 0.0263(7) Uani 1 1 d . . .

loop_
_atom_site_aniso_label
_atom_site_aniso_U_11
_atom_site_aniso_U_22
_atom_site_aniso_U_33
_atom_site_aniso_U_23
_atom_site_aniso_U_13
_atom_site_aniso_U_12
N1 0.0236(12) 0.0403(15) 0.0246(13) 0.0025(11) 0.0006(9) 0.0023(11)
N2 0.0218(13) 0.0474(17) 0.0279(13) 0.0059(12) -0.0010(10) 0.0023(12)
N3 0.0269(14) 0.0461(17) 0.0291(14) 0.0052(12) -0.0020(11) 0.0000(12)
N4 0.0258(13) 0.0483(17) 0.0246(13) 0.0063(12) 0.0003(10) -0.0011(12)
N5 0.0217(13) 0.0458(16) 0.0234(13) 0.0038(11) 0.0004(10) -0.0012(11)
N8 0.0244(13) 0.0521(18) 0.0286(13) 0.0031(12) -0.0021(11) -0.0004(12)
N9 0.0340(15) 0.0420(16) 0.0291(14) 0.0011(12) 0.0021(13) 0.0032(12)
N10 0.0431(18) 0.084(3) 0.0365(16) 0.0057(17) -0.0070(15) 0.0121(17)
N7 0.0211(13) 0.0547(18) 0.0278(13) 0.0053(13) 0.0017(10) 0.0006(12)
N6 0.0206(13) 0.0533(17) 0.0281(13) 0.0065(13) -0.0006(10) 0.0010(12)
C1 0.0202(14) 0.0341(16) 0.0227(14) -0.0007(13) -0.0004(11) 0.0002(12)
C2 0.0217(15) 0.0311(16) 0.0262(15) -0.0003(13) 0.0002(12) -0.0026(12)

loop_
_geom_bond_atom_site_label_1
_geom_bond_atom_site_label_2
_geom_bond_distance
_geom_bond_site_symmetry_2
_geom_bond_publ_flag
N1 N1 1.260(5) 3 ?
N1 C1 1.400(4) . ?
N2 N3 1.329(3) . ?
N2 C1 1.334(4) . ?
N3 N4 1.328(3) . ?
N4 N5 1.336(3) . ?
N5 C1 1.338(4) . ?
N8 N9 1.254(4) . ?
N8 C2 1.389(4) . ?
N9 N10 1.113(4) . ?
N7 C2 1.302(4) . ?
N7 H7A 0.8600 . ?
N7 H7B 0.8600 . ?
N6 C2 1.309(4) . ?
N6 H6A 0.8600 . ?
N6 H6B 0.8600 . ?
